data_2010041
loop_
_publ_author_name
'Abdul-Ghani, Mohamad'
'Beagley, Brian'
'Pritchard, Robin G.'
'Tipping, Anthony E.'

_publ_contact_author
;
        Dr Brian Beagley
        Department of Chemistry
        University of Manchester Institute of Science and Technology
        PO Box 88
        Manchester M60 1QD
        England
;
_publ_section_title (<i>Z</i>,<i>Z</i>)-5-Anilino-1,1,1,6,6,6-hexafluoro-3,4-diazahexa-2,4-diene-2-amine
_journal_issue 9
_journal_name_full 'Acta Crystallographica Section C'
_journal_page_first 1492
_journal_page_last 1494
_journal_paper_doi 10.1107/S0108270194003720
_journal_volume 50
_journal_year 1994
_chemical_formula_moiety 'C10 H8 F6 N4'
_chemical_formula_sum 'C10 H8 F6 N4'
_chemical_formula_weight 298.19
_chemical_melting_point 384
_chemical_name_systematic ' (Z,Z)-5-anilino-1,1,1,6,6,6-hexafluoro-3,4-diazahexa-2,4-diene-2-amine'
_space_group_IT_number 154
_symmetry_cell_setting trigonal
_symmetry_space_group_name_Hall 'P 32 2"'
_symmetry_space_group_name_H-M 'P 32 2 1'
_atom_type_scat_source IntTabIV
_cell_angle_alpha 90
_cell_angle_beta 90
_cell_angle_gamma 120
_cell_formula_units_Z 6
_cell_length_a 9.480(2)
_cell_length_b 9.480(2)
_cell_length_c 24.792(2)
_cell_measurement_reflns_used 25
_cell_measurement_temperature 296
_cell_measurement_theta_max 11.9
_cell_measurement_theta_min 6.5
_cell_volume 1929.6(6)
_computing_cell_refinement 'CAD-4 software'
_computing_data_collection 'CAD-4 software'
_computing_data_reduction 'SHELX76 (Sheldrick, 1976)'
_computing_molecular_graphics 'PLUTO (Motherwell & Clegg, 1978)'
_computing_publication_material 'CIF (Hall, Allen & Brown, 1991)'
_computing_structure_refinement 'TEXSAN (Molecular Structure Corporation, 1985)'
_computing_structure_solution 'see text'
_diffrn_ambient_temperature 296
_diffrn_measurement_device 'Enraf-Nonius CAD-4 diffractometer'
_diffrn_measurement_method \w/2\q
_diffrn_radiation_source 'X-ray tube'
_diffrn_radiation_type 'Mo K\a'
_diffrn_radiation_wavelength 0.71069
_diffrn_reflns_av_R_equivalents .038
_diffrn_reflns_limit_h_max 10
_diffrn_reflns_limit_h_min 0
_diffrn_reflns_limit_k_max 8
_diffrn_reflns_limit_k_min -10
_diffrn_reflns_limit_l_max 26
_diffrn_reflns_limit_l_min 0
_diffrn_reflns_number 3142
_diffrn_reflns_theta_max 24
_diffrn_standards_decay_% 0
_diffrn_standards_interval_time 120
_diffrn_standards_number 3
_exptl_absorpt_coefficient_mu 0.151
_exptl_absorpt_correction_type none
_exptl_crystal_colour colourless
_exptl_crystal_density_diffrn 1.540
_exptl_crystal_description block
_exptl_crystal_F_000 900
_exptl_crystal_size_max 0.4
_exptl_crystal_size_mid 0.3
_exptl_crystal_size_min 0.2
_refine_diff_density_max .24
_refine_diff_density_min -.28
_refine_ls_goodness_of_fit_obs 2.37
_refine_ls_hydrogen_treatment noref
_refine_ls_matrix_type full
_refine_ls_number_constraints 0
_refine_ls_number_parameters 188
_refine_ls_number_reflns 773
_refine_ls_number_restraints 0
_refine_ls_R_factor_obs .065
_refine_ls_shift/esd_max 0.07
_refine_ls_structure_factor_coef F
_refine_ls_weighting_details 'w = default scheme in TEXSAN (Molecular Structure Corporation, 1985)'
_refine_ls_weighting_scheme calc
_refine_ls_wR_factor_obs .030
_reflns_number_observed 773
_reflns_number_total 2075
_reflns_observed_criterion >3\s(I)
_cod_data_source_file hu1096.cif
_cod_data_source_block u170
_cod_depositor_comments
;
The following automatic conversions were performed:

'_refine_ls_weighting_scheme' value 'w = default scheme in TEXSAN
(Molecular Structure Corporation, 1985)' was changed to 'calc'. New
tag '_refine_ls_weighting_details' was created. The value of the new
tag was set to 'w = default scheme in TEXSAN (Molecular Structure
Corporation, 1985)'.

Automatic conversion script
Id: cif_fix_values 3143 2015-03-26 13:38:13Z robertas 
;
_cod_original_cell_volume 1929.0(10)
_cod_database_code 2010041

loop_
_symmetry_equiv_pos_as_xyz
+x,+y,+z
-y,x-y,2/3+z
y-x,-x,1/3+z
+y,+x,-z
-x,y-x,2/3-z
x-y,-y,1/3-z

loop_
_atom_site_aniso_label
_atom_site_aniso_U_11
_atom_site_aniso_U_22
_atom_site_aniso_U_33
_atom_site_aniso_U_12
_atom_site_aniso_U_13
_atom_site_aniso_U_23
F11 0.119(10) 0.050(7) 0.123(11) -0.010(7) -0.007(9) -0.010(7)
F12 0.139(11) 0.075(9) 0.23(2) 0.082(9) -0.055(9) -0.064(10)
F13 0.122(12) 0.055(6) 0.099(9) 0.011(7) -0.045(10) -0.003(7)
F61 0.089(6) 0.073(6) 0.124(7) 0.005(5) 0.016(6) -0.032(5)
F62 0.156(8) 0.061(5) 0.153(9) 0.067(6) 0.008(6) -0.019(6)
F63 0.144(8) 0.066(5) 0.090(5) 0.022(5) 0.023(6) -0.037(5)
N3 0.056(7) 0.039(7) 0.060(8) 0.017(6) 0.027(6) 0.007(6)
N4 0.073(8) 0.030(6) 0.062(8) 0.017(6) 0.018(6) -0.009(6)
N7 0.107(10) 0.042(7) 0.058(8) 0.027(6) -0.014(7) -0.006(7)
N8 0.072(8) 0.046(7) 0.064(9) 0.019(6) 0.022(7) -0.008(7)
C1 0.11(2) 0.040(9) 0.071(12) 0.030(11) 0.013(13) 0.016(9)
C2 0.042(9) 0.047(9) 0.070(13) 0.024(8) -0.004(8) -0.006(9)
C5 0.059(10) 0.046(8) 0.074(13) 0.034(8) -0.006(10) -0.009(9)
C6 0.12(2) 0.052(10) 0.105(14) 0.050(11) 0.044(14) 0.005(11)
C9 0.059(9) 0.053(9) 0.062(8) 0.025(7) 0.001(8) -0.002(7)
C10 0.087(10) 0.115(14) 0.119(13) 0.074(10) 0.024(10) 0.009(10)
C11 0.094(11) 0.127(14) 0.125(14) 0.084(10) 0.072(9) 0.097(11)
C12 0.097(12) 0.048(10) 0.096(14) 0.023(8) 0.021(10) 0.010(8)
C13 0.124(15) 0.076(12) 0.109(15) 0.068(12) 0.030(13) 0.033(10)
C14 0.075(11) 0.104(11) 0.107(12) 0.068(10) 0.008(10) 0.013(9)
H8 0.078 0.078 0.078 0 0 0
H10 0.116 0.116 0.116 0 0 0
H11 0.123 0.123 0.123 0 0 0
H12 0.103 0.103 0.103 0 0 0
H13 0.115 0.115 0.115 0 0 0
H14 0.102 0.102 0.102 0 0 0
H71 0.089 0.089 0.089 0 0 0
H72 0.089 0.089 0.089 0 0 0
F14 0.114 0.114 0.114 0 0 0
F15 0.114 0.114 0.114 0 0 0
F16 0.114 0.114 0.114 0 0 0

loop_
_atom_site_label
_atom_site_fract_x
_atom_site_fract_y
_atom_site_fract_z
_atom_site_thermal_displace_type
_atom_site_calc_flag
_atom_site_calc_attached_atom
_atom_site_refinement_flags
_atom_site_occupancy
F11 -0.228(2) -0.4393(14) 0.4512(6) Uani ? ? P .850(10)
F12 -0.031(2) -0.417(2) 0.4080(9) Uani ? ? P .850(10)
F13 -0.198(2) -0.3597(12) 0.3710(5) Uani ? ? P .850(10)
F61 0.4166(9) 0.4532(8) 0.4152(3) Uani ? ? . 1
F62 0.2015(11) 0.4654(9) 0.3945(3) Uani ? ? . 1
F63 0.2151(9) 0.3708(8) 0.4708(2) Uani ? ? . 1
N3 0.0008(12) -0.0634(11) 0.4038(4) Uani ? ? . 1
N4 0.0813(12) 0.0890(11) 0.4290(4) Uani ? ? . 1
N7 0.0383(12) -0.1668(11) 0.4872(3) Uani ? ? . 1
N8 0.2050(10) 0.1862(11) 0.3452(3) Uani ? ? . 1
C1 -0.113(2) -0.348(2) 0.4132(6) Uani ? ? . 1
C2 -0.014(2) -0.175(2) 0.4367(5) Uani ? ? . 1
C5 0.172(2) 0.202(2) 0.3969(5) Uani ? ? . 1
C6 0.257(2) 0.379(2) 0.4185(6) Uani ? ? . 1
C9 0.3135(14) 0.3121(14) 0.3082(5) Uani ? ? . 1
C10 0.461(2) 0.326(2) 0.2956(5) Uani ? ? . 1
C11 0.5649(14) 0.435(2) 0.2581(5) Uani ? ? . 1
C12 0.522(2) 0.5394(14) 0.2344(5) Uani ? ? . 1
C13 0.376(2) 0.529(2) 0.2443(6) Uani ? ? . 1
C14 0.2692(14) 0.414(2) 0.2818(5) Uani ? ? . 1
H8 0.150 0.078 0.331 Uiso calc N8 . 1
H10 0.492 0.257 0.314 Uiso calc C10 . 1
H11 0.664 0.439 0.249 Uiso calc C11 . 1
H12 0.596 0.621 0.210 Uiso calc C12 . 1
H13 0.346 0.598 0.226 Uiso calc C13 . 1
H14 0.167 0.406 0.289 Uiso calc C14 . 1
H71 0.016 -0.264 0.506 Uiso calc N7 . 1
H72 0.097 -0.064 0.505 Uiso calc N7 . 1
F14 -0.092(10) -0.362(8) 0.361(2) Uiso ? ? P .150(10)
F15 -0.069(10) -0.458(12) 0.436(3) Uiso ? ? P .150(10)
F16 -0.266(7) -0.414(11) 0.424(4) Uiso ? ? P .150(10)

loop_
_geom_angle_atom_site_label_1
_geom_angle_atom_site_label_2
_geom_angle_atom_site_label_3
_geom_angle
_geom_angle_publ_flag
N4 N3 C2 110.1(9) yes
N3 N4 C5 113.0(10) yes
C5 N8 C9 128.3(9) yes
F11 C1 F12 104(2) yes
F11 C1 F13 104.0(10) yes
F11 C1 C2 106.0(10) yes
F12 C1 F13 113(2) yes
F12 C1 C2 113.0(10) yes
F13 C1 C2 115.0(10) yes
C2 C1 F14 116(3) yes
C2 C1 F15 112(3) yes
C2 C1 F16 112(5) yes
F14 C1 F15 102(6) yes
F14 C1 F16 110(6) yes
F15 C1 F16 104(6) yes
N3 C2 N7 132.0(10) yes
N3 C2 C1 113.0(10) yes
N7 C2 C1 115.0(10) yes
N4 C5 N8 127.0(10) yes
N4 C5 C6 118.0(10) yes
N8 C5 C6 115.0(10) yes
F61 C6 F62 110.0(10) yes
F61 C6 F63 109.0(10) yes
F61 C6 C5 113(2) yes
F62 C6 F63 106(2) yes
F62 C6 C5 111.0(10) yes
F63 C6 C5 107.0(10) yes
N8 C9 C10 119.0(10) yes
N8 C9 C14 122.0(10) yes
C10 C9 C14 118.0(10) yes
C9 C10 C11 122(2) yes
C10 C11 C12 118(2) yes
C11 C12 C13 122.0(10) yes
C12 C13 C14 119(2) yes
C9 C14 C13 120.0(10) yes
C2 N7 H71 119.99 no
C2 N7 H72 120.01 no
H71 N7 H72 120.00 no
C5 N8 H8 115.83 no
C9 N8 H8 115.83 no
C9 C10 H10 118.78 no
C11 C10 H10 118.79 no
C10 C11 H11 120.92 no
C12 C11 H11 120.93 no
C11 C12 H12 119.03 no
C13 C12 H12 119.05 no
C12 C13 H13 120.43 no
C14 C13 H13 120.43 no
C9 C14 H14 119.98 no
C13 C14 H14 119.98 no

loop_
_geom_bond_atom_site_label_1
_geom_bond_atom_site_label_2
_geom_bond_site_symmetry_1
_geom_bond_site_symmetry_2
_geom_bond_distance
_geom_bond_publ_flag
F11 C1 . . 1.37(2) yes
F12 C1 . . 1.25(3) yes
F13 C1 . . 1.29(2) yes
F61 C6 . . 1.31(2) yes
F62 C6 . . 1.32(2) yes
F63 C6 . . 1.35(2) yes
N3 N4 . . 1.400(10) yes
N3 C2 . . 1.29(2) yes
N4 C5 . . 1.270(10) yes
N7 C2 . . 1.330(10) yes
N8 C5 . . 1.35(2) yes
N8 C9 . . 1.450(10) yes
C1 C2 . . 1.54(2) yes
C1 F14 . . 1.33(6) no
C1 F15 . . 1.40(10) no
C1 F16 . . 1.29(7) no
C5 C6 . . 1.55(2) yes
C9 C10 . . 1.37(2) yes
C9 C14 . . 1.40(2) yes
C10 C11 . . 1.38(2) yes
C11 C12 . . 1.38(2) yes
C12 C13 . . 1.36(3) yes
C13 C14 . . 1.40(2) yes
N7 H71 . . 0.950 no
N7 H72 . . 0.950 no
N8 H8 . . 0.950 no
C10 H10 . . 0.950 no
C11 H11 . . 0.950 no
C12 H12 . . 0.950 no
C13 H13 . . 0.950 no
C14 H14 . . 0.950 no

loop_
_geom_contact_atom_site_label_1
_geom_contact_atom_site_label_2
_geom_contact_distance
_geom_contact_site_symmetry_1
_geom_contact_site_symmetry_2
_geom_contact_publ_flag
F11 F61 3.12(2) 1 1_445 yes
F11 C13 3.46(2) 1 5_545 yes
F12 F14 2.85(7) 1 5 yes
F12 F62 2.95(2) 1 1_545 yes
F13 F14 2.93(7) 1 5 yes
F13 F61 3.35(2) 1 1_445 yes
F13 N8 3.49(2) 1 5 yes
F13 C11 3.50(2) 1 1_445 yes
F61 F16 2.62(6) 1 1_665 yes
F61 F63 3.510(10) 1 4_556 yes
F62 F15 3.20(10) 1 1_565 yes
F62 C11 3.36(2) 1 5_665 yes
F62 C10 3.58(2) 1 5_665 yes
F63 F63 2.94(2) 1 4_556 yes
F63 N4 3.440(10) 1 4_556 yes
F63 C12 3.50(2) 1 3_565 yes
F63 N7 3.570(10) 1 4_556 yes
F63 C6 3.57(2) 1 4_556 yes
N3 N8 3.000(10) 1 5 yes
N3 F14 3.49(7) 1 5 yes
N3 N3 3.49(2) 1 5 yes
N3 C9 3.50(2) 1 5 yes
N3 N7 3.50(2) 1 4_556 yes
N4 N7 2.990(10) 1 4_556 yes
N4 N4 3.52(2) 1 4_556 yes
N4 N8 3.570(10) 1 5 yes
N7 N7 3.43(3) 1 4_556 yes
N7 C13 3.51(2) 1 3 yes
N7 C2 3.56(2) 1 4_556 yes
N8 N8 3.42(2) 1 5 yes
C1 F14 3.16(6) 1 5 yes
C12 F15 3.49(8) 1 2_554 yes
C13 F15 3.38(8) 1 5_565 yes
C14 F15 3.50(9) 1 5_565 yes
F14 F14 2.00(10) 1 5 yes
N3 H8 2.196 1 5 yes
N4 H72 2.172 1 4_556 yes

loop_
_geom_torsion_atom_site_label_1
_geom_torsion_atom_site_label_2
_geom_torsion_atom_site_label_3
_geom_torsion_atom_site_label_4
_geom_torsion
_geom_torsion_publ_flag
F11 C1 C2 N3 -130(2) no
F11 C1 C2 N7 48(2) no
F12 C1 C2 N3 116(2) no
F12 C1 C2 N7 -65(2) no
F13 C1 C2 N3 -16(2) no
F13 C1 C2 N7 163(2) no
F61 C6 C5 N4 121(2) no
F61 C6 C5 N8 -58(2) no
F62 C6 C5 N4 -114(2) no
F62 C6 C5 N8 67(2) no
F63 C6 C5 N4 1(2) no
F63 C6 C5 N8 -178.0(10) no
N3 N4 C5 N8 -6(2) no
N3 N4 C5 C6 175.0(10) no
N3 C2 C1 F14 37(6) no
N3 C2 C1 F15 153(4) no
N3 C2 C1 F16 -90(5) no
N4 N3 C2 N7 -3(2) no
N4 N3 C2 C1 175.0(10) no
N4 C5 N8 C9 -177.0(10) no
N7 C2 C1 F14 -145(5) no
N7 C2 C1 F15 -29(4) no
N7 C2 C1 F16 88(5) no
N8 C9 C10 C11 176.0(10) no
N8 C9 C14 C13 -177.0(10) no
C2 N3 N4 C5 145.0(10) no
C5 N8 C9 C10 106(2) no
C5 N8 C9 C14 -79(2) no
C6 C5 N8 C9 2(2) no
C9 C10 C11 C12 3(2) no
C9 C14 C13 C12 0(2) no
C10 C9 C14 C13 -1(2) no
C10 C11 C12 C13 -5(2) no
C11 C10 C9 C14 0(2) no
C11 C12 C13 C14 3(2) no
